data_2229199
loop_
_publ_author_name
'Soran, Albert P.'
'Nema, Mihai G.'
'Breunig, Hans J.'
'Silvestru, Cristian'

_publ_section_title
;
 \m-Carbonato-bis(bis{2-[(diethylamino)methyl]phenyl}bismuth(III))
;
_journal_coeditor_code RK2252
_journal_issue 2
_journal_name_full 'Acta Crystallographica Section E'
_journal_page_first m153
_journal_page_last m154
_journal_paper_doi 10.1107/S160053681005453X
_journal_volume 67
_journal_year 2011
_chemical_formula_iupac '[Bi2 (C11 H16 N1)4 (C O3)]'
_chemical_formula_moiety 'C45 H64 Bi2 N4 O3'
_chemical_formula_sum 'C45 H64 Bi2 N4 O3'
_chemical_formula_weight 1126.96
_chemical_melting_point 393
_chemical_name_systematic
;
\m-Carbonato-bis(bis{2-[(diethylamino)methyl]phenyl}bismuth(III))
;
_space_group_IT_number 13
_symmetry_cell_setting monoclinic
_symmetry_space_group_name_Hall '-P 2yc'
_symmetry_space_group_name_H-M 'P 1 2/c 1'
_atom_sites_solution_hydrogens geom
_atom_sites_solution_primary direct
_atom_sites_solution_secondary difmap
_audit_creation_method SHELXL97
_cell_angle_alpha 90.00
_cell_angle_beta 105.940(10)
_cell_angle_gamma 90.00
_cell_formula_units_Z 2
_cell_length_a 12.263(3)
_cell_length_b 12.785(2)
_cell_length_c 15.286(2)
_cell_measurement_reflns_used 37
_cell_measurement_temperature 173(2)
_cell_measurement_theta_max 24.945
_cell_measurement_theta_min 4.937
_cell_volume 2304.4(7)
_computing_cell_refinement '<i>XSCANS</i> (Siemens, 1994)'
_computing_data_collection '<i>XSCANS</i> (Siemens, 1994)'
_computing_data_reduction '<i>XSCANS</i> (Siemens, 1994)'
_computing_molecular_graphics '<i>DIAMOND</i> (Brandenburg, 2006)'
_computing_publication_material
;
<i>enCIFer</i> (Allen <i>et al.</i>, 2004) and <i>publCIF</i> (Westrip,
2010)
;
_computing_structure_refinement '<i>SHELXL97</i> (Sheldrick, 2008)'
_computing_structure_solution '<i>SHELXS97</i> (Sheldrick, 2008)'
_diffrn_ambient_temperature 173(2)
_diffrn_measured_fraction_theta_full 0.999
_diffrn_measured_fraction_theta_max 0.999
_diffrn_measurement_device_type 'Siemens P4'
_diffrn_measurement_method 2\q/\w
_diffrn_radiation_monochromator graphite
_diffrn_radiation_source 'sealed tube'
_diffrn_radiation_type MoK\a
_diffrn_radiation_wavelength 0.71073
_diffrn_reflns_av_R_equivalents 0.0472
_diffrn_reflns_av_sigmaI/netI 0.0612
_diffrn_reflns_limit_h_max 7
_diffrn_reflns_limit_h_min -14
_diffrn_reflns_limit_k_max 15
_diffrn_reflns_limit_k_min -15
_diffrn_reflns_limit_l_max 18
_diffrn_reflns_limit_l_min -17
_diffrn_reflns_number 9290
_diffrn_reflns_theta_full 25.00
_diffrn_reflns_theta_max 25.00
_diffrn_reflns_theta_min 2.48
_diffrn_standards_decay_% 2
_diffrn_standards_interval_count 197
_diffrn_standards_number 3
_exptl_absorpt_coefficient_mu 7.666
_exptl_absorpt_correction_T_max 0.5260
_exptl_absorpt_correction_T_min 0.0760
_exptl_absorpt_correction_type refdelf
_exptl_absorpt_process_details '(Walker & Stuart, 1983)'
_exptl_crystal_colour colourless
_exptl_crystal_density_diffrn 1.624
_exptl_crystal_density_method 'not measured'
_exptl_crystal_description block
_exptl_crystal_F_000 1104
_exptl_crystal_size_max 0.60
_exptl_crystal_size_mid 0.30
_exptl_crystal_size_min 0.20
_refine_diff_density_max 1.831
_refine_diff_density_min -2.121
_refine_ls_extinction_method none
_refine_ls_goodness_of_fit_ref 1.008
_refine_ls_hydrogen_treatment constr
_refine_ls_matrix_type full
_refine_ls_number_parameters 243
_refine_ls_number_reflns 4065
_refine_ls_number_restraints 0
_refine_ls_restrained_S_all 1.008
_refine_ls_R_factor_all 0.0524
_refine_ls_R_factor_gt 0.0409
_refine_ls_shift/su_max 0.001
_refine_ls_shift/su_mean 0.000
_refine_ls_structure_factor_coef Fsqd
_refine_ls_weighting_details 'calc w=1/[\s^2^(Fo^2^)+(0.0659P)^2^] where P=(Fo^2^+2Fc^2^)/3'
_refine_ls_weighting_scheme calc
_refine_ls_wR_factor_gt 0.0992
_refine_ls_wR_factor_ref 0.1041
_reflns_number_gt 3351
_reflns_number_total 4065
_reflns_threshold_expression I>2\s(I)
_cod_data_source_file rk2252.cif
_cod_data_source_block I
_cod_original_sg_symbol_H-M 'P 2/c'
_cod_database_code 2229199
_cod_database_fobs_code 2229199

loop_
_symmetry_equiv_pos_as_xyz
'x, y, z'
'-x, y, -z+1/2'
'-x, -y, -z'
'x, -y, z-1/2'

loop_
_atom_site_type_symbol
_atom_site_label
_atom_site_fract_x
_atom_site_fract_y
_atom_site_fract_z
_atom_site_U_iso_or_equiv
_atom_site_adp_type
_atom_site_calc_flag
_atom_site_refinement_flags
_atom_site_occupancy
_atom_site_disorder_assembly
_atom_site_disorder_group
Bi Bi1 0.88618(2) 0.358681(18) 0.053526(14) 0.01998(12) Uani d . 1 . .
C C1 0.7204(6) 0.3360(5) 0.0910(4) 0.0204(14) Uani d . 1 . .
C C2 0.6990(7) 0.2406(6) 0.1311(4) 0.0282(17) Uani d . 1 . .
C C3 0.5970(8) 0.2327(7) 0.1543(5) 0.039(2) Uani d . 1 . .
H H3 0.5803 0.1709 0.1800 0.047 Uiso calc R 1 . .
C C4 0.5218(8) 0.3126(9) 0.1405(6) 0.051(3) Uani d . 1 . .
H H4 0.4550 0.3051 0.1576 0.062 Uiso calc R 1 . .
C C5 0.5425(9) 0.4052(8) 0.1013(6) 0.050(2) Uani d . 1 . .
H H5 0.4898 0.4594 0.0911 0.060 Uiso calc R 1 . .
C C6 0.6429(7) 0.4161(7) 0.0775(5) 0.0332(18) Uani d . 1 . .
H H6 0.6582 0.4786 0.0521 0.040 Uiso calc R 1 . .
C C7 0.7840(8) 0.1526(5) 0.1513(5) 0.0313(18) Uani d . 1 . .
H H7A 0.8586 0.1815 0.1792 0.038 Uiso calc R 1 . .
H H7B 0.7655 0.1059 0.1952 0.038 Uiso calc R 1 . .
C C8 0.6832(10) 0.0306(7) 0.0375(6) 0.051(3) Uani d . 1 . .
H H8A 0.6195 0.0766 0.0348 0.062 Uiso calc R 1 . .
H H8B 0.6821 -0.0241 0.0812 0.062 Uiso calc R 1 . .
C C9 0.6676(11) -0.0192(8) -0.0557(6) 0.066(3) Uani d . 1 . .
H H9A 0.6701 0.0340 -0.0994 0.099 Uiso calc R 1 . .
H H9B 0.5957 -0.0543 -0.0738 0.099 Uiso calc R 1 . .
H H9C 0.7273 -0.0689 -0.0527 0.099 Uiso calc R 1 . .
C C10 0.8872(10) 0.0226(7) 0.0953(6) 0.051(3) Uani d . 1 . .
H H10A 0.8787 -0.0314 0.0494 0.061 Uiso calc R 1 . .
H H10B 0.8892 -0.0114 0.1524 0.061 Uiso calc R 1 . .
C C11 0.9977(9) 0.0769(7) 0.1053(6) 0.049(2) Uani d . 1 . .
H H11A 1.0003 0.1041 0.0474 0.074 Uiso calc R 1 . .
H H11B 1.0587 0.0281 0.1270 0.074 Uiso calc R 1 . .
H H11C 1.0052 0.1333 0.1480 0.074 Uiso calc R 1 . .
C C12 0.8403(7) 0.5173(5) -0.0111(4) 0.0248(16) Uani d . 1 . .
C C13 0.8200(7) 0.5211(5) -0.1059(4) 0.0248(16) Uani d . 1 . .
C C14 0.7937(7) 0.6172(6) -0.1503(5) 0.0277(16) Uani d . 1 . .
H H14 0.7774 0.6202 -0.2134 0.033 Uiso calc R 1 . .
C C15 0.7918(7) 0.7076(6) -0.1014(4) 0.0280(16) Uani d . 1 . .
H H15 0.7761 0.7715 -0.1314 0.034 Uiso calc R 1 . .
C C16 0.8130(7) 0.7034(6) -0.0077(5) 0.0316(18) Uani d . 1 . .
H H16 0.8110 0.7642 0.0251 0.038 Uiso calc R 1 . .
C C17 0.8372(7) 0.6090(6) 0.0367(5) 0.0284(17) Uani d . 1 . .
H H17 0.8516 0.6067 0.0997 0.034 Uiso calc R 1 . .
C C18 0.8293(8) 0.4243(6) -0.1593(5) 0.0310(17) Uani d . 1 . .
H H18A 0.7928 0.4363 -0.2233 0.037 Uiso calc R 1 . .
H H18B 0.9086 0.4088 -0.1526 0.037 Uiso calc R 1 . .
C C19 0.6523(8) 0.3465(6) -0.1538(5) 0.037(2) Uani d . 1 . .
H H19A 0.6271 0.3559 -0.2192 0.044 Uiso calc R 1 . .
H H19B 0.6338 0.4098 -0.1260 0.044 Uiso calc R 1 . .
C C20 0.5867(8) 0.2568(7) -0.1285(5) 0.044(2) Uani d . 1 . .
H H20A 0.5886 0.1980 -0.1671 0.066 Uiso calc R 1 . .
H H20B 0.5095 0.2778 -0.1362 0.066 Uiso calc R 1 . .
H H20C 0.6204 0.2377 -0.0662 0.066 Uiso calc R 1 . .
C C21 0.8230(14) 0.2316(8) -0.1560(7) 0.087(3) Uani d . 1 . .
H H21A 0.9051 0.2348 -0.1353 0.105 Uiso calc R 1 . .
H H21B 0.7991 0.1733 -0.1251 0.105 Uiso calc R 1 . .
C C22 0.7903(14) 0.2099(9) -0.2524(7) 0.087(3) Uani d . 1 . .
H H22A 0.7095 0.2023 -0.2735 0.131 Uiso calc R 1 . .
H H22B 0.8260 0.1464 -0.2637 0.131 Uiso calc R 1 . .
H H22C 0.8138 0.2666 -0.2842 0.131 Uiso calc R 1 . .
C C23 1.0000 0.4009(8) 0.2500 0.022(2) Uani d S 1 . .
N N1 0.7887(6) 0.0909(5) 0.0702(4) 0.0340(15) Uani d . 1 . .
N N2 0.7747(6) 0.3336(5) -0.1268(4) 0.0302(15) Uani d . 1 . .
O O1 0.9491(5) 0.4556(4) 0.1793(3) 0.0277(12) Uani d . 1 . .
O O2 1.0000 0.3026(5) 0.2500 0.0249(15) Uani d S 1 . .

loop_
_atom_site_aniso_label
_atom_site_aniso_U_11
_atom_site_aniso_U_22
_atom_site_aniso_U_33
_atom_site_aniso_U_12
_atom_site_aniso_U_13
_atom_site_aniso_U_23
Bi1 0.02017(17) 0.01928(16) 0.02040(16) 0.00227(12) 0.00542(11) -0.00038(9)
C1 0.008(3) 0.030(4) 0.023(3) 0.000(3) 0.003(3) 0.000(3)
C2 0.027(4) 0.037(4) 0.021(3) -0.007(4) 0.008(3) -0.006(3)
C3 0.036(5) 0.049(5) 0.036(4) -0.011(4) 0.015(4) -0.004(4)
C4 0.022(5) 0.090(8) 0.047(5) -0.001(5) 0.017(4) -0.003(5)
C5 0.039(6) 0.068(7) 0.044(5) 0.018(5) 0.015(4) -0.002(5)
C6 0.031(5) 0.042(4) 0.029(4) 0.009(4) 0.011(3) 0.002(3)
C7 0.033(5) 0.031(4) 0.031(4) -0.008(4) 0.009(3) 0.001(3)
C8 0.060(7) 0.041(5) 0.052(5) -0.016(5) 0.014(5) -0.013(4)
C9 0.081(9) 0.037(5) 0.078(7) -0.019(6) 0.017(7) -0.020(5)
C10 0.066(8) 0.032(5) 0.057(5) 0.001(5) 0.022(5) 0.000(4)
C11 0.053(7) 0.039(5) 0.056(5) 0.009(5) 0.015(5) -0.003(4)
C12 0.028(4) 0.022(4) 0.020(3) 0.006(3) -0.001(3) 0.000(3)
C13 0.031(5) 0.022(4) 0.023(3) 0.003(3) 0.009(3) 0.000(3)
C14 0.030(4) 0.030(4) 0.024(3) 0.000(4) 0.009(3) 0.002(3)
C15 0.021(4) 0.027(4) 0.036(4) 0.003(3) 0.008(3) 0.008(3)
C16 0.032(5) 0.022(4) 0.044(4) 0.003(4) 0.016(4) -0.005(3)
C17 0.030(5) 0.027(4) 0.026(3) 0.010(4) 0.003(3) 0.000(3)
C18 0.042(5) 0.028(4) 0.027(3) -0.006(4) 0.016(3) -0.007(3)
C19 0.035(5) 0.043(5) 0.026(4) -0.003(4) -0.003(4) -0.003(3)
C20 0.034(5) 0.058(6) 0.033(4) -0.018(5) -0.002(4) 0.001(4)
C21 0.154(11) 0.043(4) 0.078(5) 0.002(6) 0.051(6) -0.019(4)
C22 0.154(11) 0.043(4) 0.078(5) 0.002(6) 0.051(6) -0.019(4)
C23 0.016(5) 0.025(5) 0.023(5) 0.000 0.003(4) 0.000
N1 0.038(4) 0.025(3) 0.038(3) -0.009(3) 0.010(3) -0.004(3)
N2 0.030(4) 0.031(3) 0.029(3) -0.007(3) 0.005(3) -0.008(3)
O1 0.036(3) 0.025(3) 0.018(2) -0.001(2) -0.001(2) -0.0007(18)
O2 0.023(4) 0.026(4) 0.024(3) 0.000 0.003(3) 0.000

loop_
_atom_type_symbol
_atom_type_description
_atom_type_scat_dispersion_real
_atom_type_scat_dispersion_imag
_atom_type_scat_source
C C 0.0033 0.0016 'International Tables Vol C Tables 4.2.6.8 and 6.1.1.4'
H H 0.0000 0.0000 'International Tables Vol C Tables 4.2.6.8 and 6.1.1.4'
N N 0.0061 0.0033 'International Tables Vol C Tables 4.2.6.8 and 6.1.1.4'
O O 0.0106 0.0060 'International Tables Vol C Tables 4.2.6.8 and 6.1.1.4'
Bi Bi -4.1077 10.2566 'International Tables Vol C Tables 4.2.6.8 and 6.1.1.4'

loop_
_geom_angle_atom_site_label_1
_geom_angle_atom_site_label_2
_geom_angle_atom_site_label_3
_geom_angle_site_symmetry_1
_geom_angle_site_symmetry_3
_geom_angle
_geom_angle_publ_flag
O1 Bi1 C12 . . 82.2(2) ?
O1 Bi1 C1 . . 88.6(2) ?
C12 Bi1 C1 . . 95.3(3) ?
O1 Bi1 N2 . . 152.65(18) ?
C12 Bi1 N2 . . 70.7(2) ?
C1 Bi1 N2 . . 90.3(2) ?
C6 C1 C2 . . 120.1(7) ?
C6 C1 Bi1 . . 119.7(5) ?
C2 C1 Bi1 . . 120.1(5) ?
C3 C2 C1 . . 117.2(8) ?
C3 C2 C7 . . 120.8(7) ?
C1 C2 C7 . . 122.0(7) ?
C4 C3 C2 . . 121.8(8) ?
C4 C3 H3 . . 119.1 ?
C2 C3 H3 . . 119.1 ?
C3 C4 C5 . . 121.0(9) ?
C3 C4 H4 . . 119.5 ?
C5 C4 H4 . . 119.5 ?
C4 C5 C6 . . 118.9(9) ?
C4 C5 H5 . . 120.6 ?
C6 C5 H5 . . 120.6 ?
C1 C6 C5 . . 121.0(8) ?
C1 C6 H6 . . 119.5 ?
C5 C6 H6 . . 119.5 ?
N1 C7 C2 . . 114.2(6) ?
N1 C7 H7A . . 108.7 ?
C2 C7 H7A . . 108.7 ?
N1 C7 H7B . . 108.7 ?
C2 C7 H7B . . 108.7 ?
H7A C7 H7B . . 107.6 ?
N1 C8 C9 . . 114.2(8) ?
N1 C8 H8A . . 108.7 ?
C9 C8 H8A . . 108.7 ?
N1 C8 H8B . . 108.7 ?
C9 C8 H8B . . 108.7 ?
H8A C8 H8B . . 107.6 ?
C8 C9 H9A . . 109.5 ?
C8 C9 H9B . . 109.5 ?
H9A C9 H9B . . 109.5 ?
C8 C9 H9C . . 109.5 ?
H9A C9 H9C . . 109.5 ?
H9B C9 H9C . . 109.5 ?
N1 C10 C11 . . 114.4(7) ?
N1 C10 H10A . . 108.7 ?
C11 C10 H10A . . 108.7 ?
N1 C10 H10B . . 108.7 ?
C11 C10 H10B . . 108.7 ?
H10A C10 H10B . . 107.6 ?
C10 C11 H11A . . 109.5 ?
C10 C11 H11B . . 109.5 ?
H11A C11 H11B . . 109.5 ?
C10 C11 H11C . . 109.5 ?
H11A C11 H11C . . 109.5 ?
H11B C11 H11C . . 109.5 ?
C17 C12 C13 . . 119.5(6) ?
C17 C12 Bi1 . . 124.6(5) ?
C13 C12 Bi1 . . 115.8(5) ?
C14 C13 C12 . . 118.9(6) ?
C14 C13 C18 . . 120.1(6) ?
C12 C13 C18 . . 121.0(6) ?
C15 C14 C13 . . 120.6(6) ?
C15 C14 H14 . . 119.7 ?
C13 C14 H14 . . 119.7 ?
C14 C15 C16 . . 120.1(6) ?
C14 C15 H15 . . 120.0 ?
C16 C15 H15 . . 120.0 ?
C17 C16 C15 . . 119.9(7) ?
C17 C16 H16 . . 120.0 ?
C15 C16 H16 . . 120.0 ?
C16 C17 C12 . . 120.9(6) ?
C16 C17 H17 . . 119.5 ?
C12 C17 H17 . . 119.5 ?
N2 C18 C13 . . 110.6(6) ?
N2 C18 H18A . . 109.5 ?
C13 C18 H18A . . 109.5 ?
N2 C18 H18B . . 109.5 ?
C13 C18 H18B . . 109.5 ?
H18A C18 H18B . . 108.1 ?
N2 C19 C20 . . 115.0(7) ?
N2 C19 H19A . . 108.5 ?
C20 C19 H19A . . 108.5 ?
N2 C19 H19B . . 108.5 ?
C20 C19 H19B . . 108.5 ?
H19A C19 H19B . . 107.5 ?
C19 C20 H20A . . 109.5 ?
C19 C20 H20B . . 109.5 ?
H20A C20 H20B . . 109.5 ?
C19 C20 H20C . . 109.5 ?
H20A C20 H20C . . 109.5 ?
H20B C20 H20C . . 109.5 ?
C22 C21 N2 . . 115.8(10) ?
C22 C21 H21A . . 108.3 ?
N2 C21 H21A . . 108.3 ?
C22 C21 H21B . . 108.3 ?
N2 C21 H21B . . 108.3 ?
H21A C21 H21B . . 107.4 ?
C21 C22 H22A . . 109.5 ?
C21 C22 H22B . . 109.5 ?
H22A C22 H22B . . 109.5 ?
C21 C22 H22C . . 109.5 ?
H22A C22 H22C . . 109.5 ?
H22B C22 H22C . . 109.5 ?
O2 C23 O1 . 2_755 122.7(4) ?
O2 C23 O1 . . 122.7(4) ?
O1 C23 O1 2_755 . 114.7(9) ?
C10 N1 C8 . . 111.4(7) ?
C10 N1 C7 . . 108.6(6) ?
C8 N1 C7 . . 109.3(7) ?
C19 N2 C18 . . 109.9(6) ?
C19 N2 C21 . . 117.5(8) ?
C18 N2 C21 . . 108.5(7) ?
C19 N2 Bi1 . . 117.6(5) ?
C18 N2 Bi1 . . 95.6(4) ?
C21 N2 Bi1 . . 105.3(6) ?
C23 O1 Bi1 . . 113.1(5) ?

loop_
_geom_bond_atom_site_label_1
_geom_bond_atom_site_label_2
_geom_bond_site_symmetry_2
_geom_bond_distance
_geom_bond_publ_flag
Bi1 O1 . 2.238(4) ?
Bi1 C12 . 2.259(7) ?
Bi1 C1 . 2.277(7) ?
Bi1 N2 . 2.739(6) ?
C1 C6 . 1.373(10) ?
C1 C2 . 1.422(10) ?
C2 C3 . 1.393(11) ?
C2 C7 . 1.508(11) ?
C3 C4 . 1.354(13) ?
C3 H3 . 0.9300 ?
C4 C5 . 1.382(15) ?
C4 H4 . 0.9300 ?
C5 C6 . 1.383(13) ?
C5 H5 . 0.9300 ?
C6 H6 . 0.9300 ?
C7 N1 . 1.484(9) ?
C7 H7A . 0.9700 ?
C7 H7B . 0.9700 ?
C8 N1 . 1.470(12) ?
C8 C9 . 1.525(11) ?
C8 H8A . 0.9700 ?
C8 H8B . 0.9700 ?
C9 H9A . 0.9600 ?
C9 H9B . 0.9600 ?
C9 H9C . 0.9600 ?
C10 N1 . 1.454(12) ?
C10 C11 . 1.492(14) ?
C10 H10A . 0.9700 ?
C10 H10B . 0.9700 ?
C11 H11A . 0.9600 ?
C11 H11B . 0.9600 ?
C11 H11C . 0.9600 ?
C12 C17 . 1.387(10) ?
C12 C13 . 1.402(9) ?
C13 C14 . 1.398(9) ?
C13 C18 . 1.504(9) ?
C14 C15 . 1.381(10) ?
C14 H14 . 0.9300 ?
C15 C16 . 1.384(9) ?
C15 H15 . 0.9300 ?
C16 C17 . 1.377(10) ?
C16 H16 . 0.9300 ?
C17 H17 . 0.9300 ?
C18 N2 . 1.491(10) ?
C18 H18A . 0.9700 ?
C18 H18B . 0.9700 ?
C19 N2 . 1.453(11) ?
C19 C20 . 1.510(11) ?
C19 H19A . 0.9700 ?
C19 H19B . 0.9700 ?
C20 H20A . 0.9600 ?
C20 H20B . 0.9600 ?
C20 H20C . 0.9600 ?
C21 C22 . 1.444(13) ?
C21 N2 . 1.548(12) ?
C21 H21A . 0.9700 ?
C21 H21B . 0.9700 ?
C22 H22A . 0.9600 ?
C22 H22B . 0.9600 ?
C22 H22C . 0.9600 ?
C23 O2 . 1.257(13) ?
C23 O1 2_755 1.295(7) ?
C23 O1 . 1.295(7) ?

loop_
_geom_torsion_atom_site_label_1
_geom_torsion_atom_site_label_2
_geom_torsion_atom_site_label_3
_geom_torsion_atom_site_label_4
_geom_torsion_site_symmetry_1
_geom_torsion_site_symmetry_2
_geom_torsion_site_symmetry_3
_geom_torsion_site_symmetry_4
_geom_torsion
_geom_torsion_publ_flag
O1 Bi1 C1 C6 . . . . 75.9(5) ?
C12 Bi1 C1 C6 . . . . -6.1(6) ?
N2 Bi1 C1 C6 . . . . -76.7(5) ?
O1 Bi1 C1 C2 . . . . -101.8(5) ?
C12 Bi1 C1 C2 . . . . 176.1(5) ?
N2 Bi1 C1 C2 . . . . 105.5(5) ?
C6 C1 C2 C3 . . . . 0.8(10) ?
Bi1 C1 C2 C3 . . . . 178.6(5) ?
C6 C1 C2 C7 . . . . -177.0(6) ?
Bi1 C1 C2 C7 . . . . 0.8(9) ?
C1 C2 C3 C4 . . . . -0.8(12) ?
C7 C2 C3 C4 . . . . 177.0(7) ?
C2 C3 C4 C5 . . . . 1.0(14) ?
C3 C4 C5 C6 . . . . -1.1(14) ?
C2 C1 C6 C5 . . . . -1.0(11) ?
Bi1 C1 C6 C5 . . . . -178.8(6) ?
C4 C5 C6 C1 . . . . 1.1(13) ?
C3 C2 C7 N1 . . . . 105.3(8) ?
C1 C2 C7 N1 . . . . -76.9(9) ?
O1 Bi1 C12 C17 . . . . -14.3(7) ?
C1 Bi1 C12 C17 . . . . 73.5(7) ?
N2 Bi1 C12 C17 . . . . 162.0(8) ?
O1 Bi1 C12 C13 . . . . 162.1(6) ?
C1 Bi1 C12 C13 . . . . -110.0(6) ?
N2 Bi1 C12 C13 . . . . -21.6(5) ?
C17 C12 C13 C14 . . . . -1.9(12) ?
Bi1 C12 C13 C14 . . . . -178.5(6) ?
C17 C12 C13 C18 . . . . 176.4(8) ?
Bi1 C12 C13 C18 . . . . -0.2(10) ?
C12 C13 C14 C15 . . . . 2.4(13) ?
C18 C13 C14 C15 . . . . -176.0(8) ?
C13 C14 C15 C16 . . . . -1.7(13) ?
C14 C15 C16 C17 . . . . 0.6(12) ?
C15 C16 C17 C12 . . . . -0.2(13) ?
C13 C12 C17 C16 . . . . 0.9(13) ?
Bi1 C12 C17 C16 . . . . 177.2(6) ?
C14 C13 C18 N2 . . . . -138.3(8) ?
C12 C13 C18 N2 . . . . 43.4(11) ?
C11 C10 N1 C8 . . . . 164.4(7) ?
C11 C10 N1 C7 . . . . -75.1(9) ?
C9 C8 N1 C10 . . . . -71.3(10) ?
C9 C8 N1 C7 . . . . 168.7(8) ?
C2 C7 N1 C10 . . . . 169.2(7) ?
C2 C7 N1 C8 . . . . -69.0(8) ?
C20 C19 N2 C18 . . . . 177.3(6) ?
C20 C19 N2 C21 . . . . 52.6(9) ?
C20 C19 N2 Bi1 . . . . -74.8(7) ?
C13 C18 N2 C19 . . . . 71.0(8) ?
C13 C18 N2 C21 . . . . -159.3(8) ?
C13 C18 N2 Bi1 . . . . -51.0(7) ?
C22 C21 N2 C19 . . . . 56.3(14) ?
C22 C21 N2 C18 . . . . -69.1(13) ?
C22 C21 N2 Bi1 . . . . -170.6(10) ?
O1 Bi1 N2 C19 . . . . -69.1(7) ?
C12 Bi1 N2 C19 . . . . -77.1(6) ?
C1 Bi1 N2 C19 . . . . 18.4(6) ?
O1 Bi1 N2 C18 . . . . 46.9(7) ?
C12 Bi1 N2 C18 . . . . 38.9(5) ?
C1 Bi1 N2 C18 . . . . 134.4(5) ?
O1 Bi1 N2 C21 . . . . 157.8(6) ?
C12 Bi1 N2 C21 . . . . 149.8(7) ?
C1 Bi1 N2 C21 . . . . -114.7(6) ?
O2 C23 O1 Bi1 . . . . -9.0(4) ?
O1 C23 O1 Bi1 2_755 . . . 171.0(4) ?
C12 Bi1 O1 C23 . . . . -175.1(4) ?
C1 Bi1 O1 C23 . . . . 89.3(4) ?
N2 Bi1 O1 C23 . . . . 177.3(3) ?
